data_2243347
loop_
_publ_author_name
'Gavrish, Sergey P.'
'Shova, Sergiu'
'Cazacu, Maria'
'Dascalu, Mihaela'
'Lampeka, Yaroslaw D.'

_publ_section_title
;
 Syntheses and crystal structures of the one-dimensional coordination
 polymers formed by [Ni(cyclam)]^2+^ cations and
 1,3-bis(3-carboxypropyl)tetramethyldisiloxane anions in different degrees
 of deprotonation
;
_journal_coeditor_code HB7892
_journal_issue 3
_journal_name_full 'Acta Crystallographica Section E'
_journal_page_first 446
_journal_page_last 451
_journal_paper_doi 10.1107/S2056989020002327
_journal_volume 76
_journal_year 2020
_chemical_formula_iupac '[Ni (C10 H25 O5 Si2) (C12 H24 N4)] Cl O4'
_chemical_formula_moiety 'C22 H49 N4 Ni O5 Si2 +, Cl O4 -'
_chemical_formula_sum 'C22 H49 Cl N4 Ni O9 Si2'
_chemical_formula_weight 663.99
_chemical_name_systematic
'<i>catena</i>-Poly[[[(1,4,8,11-tetraazacyclotetradecane-\k^4^<i>N</i>^1^,<i>N</i>^4^,<i>N</i>^8^,<i>N</i>^11^)nickel(II)]-\m-4-({[(3-carboxypropyl)dimethylsilyl]oxy}dimethylsilyl)butanoato-\k^2^<i>O</i>:<i>O</i>'] perchlorate]'
_space_group_crystal_system triclinic
_space_group_IT_number 2
_space_group_name_Hall '-P 1'
_space_group_name_H-M_alt 'P -1'
_atom_sites_solution_hydrogens mixed
_atom_sites_solution_primary direct
_audit_creation_method
;
Olex2 1.3
(compiled Nov 21 2019 18:26:39 for OlexSys, GUI svn.r6003)
;
_cell_angle_alpha 99.309(5)
_cell_angle_beta 100.343(6)
_cell_angle_gamma 99.232(6)
_cell_formula_units_Z 2
_cell_length_a 9.3815(7)
_cell_length_b 12.9009(8)
_cell_length_c 14.7604(10)
_cell_measurement_reflns_used 2033
_cell_measurement_temperature 200.00(10)
_cell_measurement_theta_max 24.5610
_cell_measurement_theta_min 1.6600
_cell_volume 1700.9(2)
_computing_cell_refinement
;
CrysAlisPro (Agilent, 2014)
;
_computing_data_collection
;
CrysAlisPro (Agilent, 2014)
;
_computing_data_reduction
;
CrysAlisPro (Agilent, 2014)
;
_computing_molecular_graphics
;
Mercury (Macrae <i>et al.</i>,  2020)
;
_computing_publication_material
;
publCIF (Westrip, 2010)
;
_computing_structure_refinement
;
<i>SHELXL2018/3</i> (Sheldrick, 2015b)
;
_computing_structure_solution
;
SHELXT  (Sheldrick, 2015a)
;
_diffrn_ambient_temperature 200.00(10)
_diffrn_detector 'CCD plate'
_diffrn_detector_area_resol_mean 16.1593
_diffrn_measured_fraction_theta_full 0.995
_diffrn_measured_fraction_theta_max 0.995
_diffrn_measurement_device 'four-circle diffractometer'
_diffrn_measurement_device_type 'Agilent Xcalibur, Eos'
_diffrn_measurement_method '\w scans'
_diffrn_radiation_monochromator graphite
_diffrn_radiation_probe x-ray
_diffrn_radiation_type 'Mo K\a'
_diffrn_radiation_wavelength 0.71073
_diffrn_reflns_av_R_equivalents 0.063
_diffrn_reflns_av_unetI/netI 0.1003
_diffrn_reflns_limit_h_max 11
_diffrn_reflns_limit_h_min -11
_diffrn_reflns_limit_k_max 15
_diffrn_reflns_limit_k_min -15
_diffrn_reflns_limit_l_max 17
_diffrn_reflns_limit_l_min -17
_diffrn_reflns_number 9606
_diffrn_reflns_theta_full 25.026
_diffrn_reflns_theta_max 25.026
_diffrn_reflns_theta_min 1.947
_diffrn_source 'Enhance (Mo) X-ray Source'
_exptl_absorpt_coefficient_mu 0.767
_exptl_absorpt_correction_T_max 1.00000
_exptl_absorpt_correction_T_min 0.88882
_exptl_absorpt_correction_type multi-scan
_exptl_absorpt_process_details
;
(CrysAlis PRO; Agilent, 2014)
;
_exptl_crystal_colour 'clear light colourless'
_exptl_crystal_density_diffrn 1.296
_exptl_crystal_description block
_exptl_crystal_F_000 708
_exptl_crystal_size_max 0.45
_exptl_crystal_size_mid 0.35
_exptl_crystal_size_min 0.30
_refine_diff_density_max 0.511
_refine_diff_density_min -0.436
_refine_ls_extinction_method none
_refine_ls_goodness_of_fit_ref 1.013
_refine_ls_hydrogen_treatment constr
_refine_ls_matrix_type full
_refine_ls_number_parameters 367
_refine_ls_number_reflns 9606
_refine_ls_number_restraints 7
_refine_ls_restrained_S_all 1.021
_refine_ls_R_factor_all 0.0852
_refine_ls_R_factor_gt 0.0498
_refine_ls_shift/su_max 0.002
_refine_ls_shift/su_mean 0.000
_refine_ls_structure_factor_coef Fsqd
_refine_ls_weighting_details 'w=1/[\s^2^(Fo^2^)+(0.0451P)^2^] where P=(Fo^2^+2Fc^2^)/3'
_refine_ls_weighting_scheme calc
_refine_ls_wR_factor_gt 0.1096
_refine_ls_wR_factor_ref 0.1149
_reflns_number_gt 5769
_reflns_number_total 9606
_reflns_threshold_expression 'I > 2\s(I)'
_cod_data_source_file hb7892sup1.cif
_cod_data_source_block II
_cod_database_code 2243347
_shelx_space_group_comment
;
The symmetry employed for this shelxl refinement is uniquely defined
by the following loop, which should always be used as a source of
symmetry information in preference to the above space-group names.
They are only intended as comments.
;
_shelx_estimated_absorpt_t_min 0.724
_shelx_estimated_absorpt_t_max 0.803

loop_
_space_group_symop_operation_xyz
'x, y, z'
'-x, -y, -z'

loop_
_atom_site_type_symbol
_atom_site_label
_atom_site_fract_x
_atom_site_fract_y
_atom_site_fract_z
_atom_site_U_iso_or_equiv
_atom_site_adp_type
_atom_site_calc_flag
_atom_site_occupancy
_atom_site_disorder_assembly
_atom_site_disorder_group
Ni Ni1 0.000000 0.000000 0.000000 0.0241(2) Uani d 1 . .
Si Si1 -0.3977(2) -0.55987(11) -0.05469(15) 0.0729(6) Uani d 1 . .
O O1 -0.1184(3) -0.1542(2) -0.0727(2) 0.0310(8) Uani d 1 . .
O O2 -0.0826(3) -0.1583(2) -0.2165(2) 0.0339(8) Uani d 1 . .
H H2C -0.034950 -0.196653 -0.243367 0.051 Uiso d 0.5 . .
O O3 -0.5535(8) -0.5084(6) -0.0332(5) 0.061(3) Uani d 0.5 . .
N N1 0.1859(4) -0.0236(3) -0.0499(3) 0.0408(11) Uani d 1 . .
H H1 0.157126 -0.087684 -0.099864 0.049 Uiso calc 1 . .
N N2 -0.0809(4) 0.0725(3) -0.1075(3) 0.0390(11) Uani d 1 . .
H H2 -0.128011 0.014955 -0.161639 0.047 Uiso calc 1 . .
C C1 0.2858(6) -0.0494(5) 0.0295(4) 0.065(2) Uani d 1 . .
H H1A 0.335337 0.015969 0.073702 0.078 Uiso calc 1 . .
H H1B 0.360480 -0.083840 0.006336 0.078 Uiso calc 1 . .
C C2 -0.1992(7) 0.1219(4) -0.0773(4) 0.0649(19) Uani d 1 . .
H H2A -0.156944 0.189771 -0.034619 0.078 Uiso calc 1 . .
H H2B -0.263674 0.135605 -0.131369 0.078 Uiso calc 1 . .
C C3 0.0282(7) 0.1448(4) -0.1388(4) 0.0634(18) Uani d 1 . .
H H3A 0.071451 0.206181 -0.088446 0.076 Uiso calc 1 . .
H H3B -0.020855 0.170724 -0.191801 0.076 Uiso calc 1 . .
C C4 0.1501(7) 0.0909(4) -0.1671(4) 0.068(2) Uani d 1 . .
H H4A 0.104405 0.025115 -0.211911 0.081 Uiso calc 1 . .
H H4B 0.205970 0.137198 -0.199462 0.081 Uiso calc 1 . .
C C5 0.2570(6) 0.0641(4) -0.0893(4) 0.0608(18) Uani d 1 . .
H H5A 0.339987 0.043288 -0.113487 0.073 Uiso calc 1 . .
H H5B 0.294711 0.127196 -0.039965 0.073 Uiso calc 1 . .
C C6 -0.1332(4) -0.2035(3) -0.1537(3) 0.0254(11) Uani d 1 . .
C C7 -0.2146(5) -0.3171(3) -0.1832(3) 0.0378(13) Uani d 1 . .
H H7A -0.303379 -0.319448 -0.229384 0.045 Uiso calc 1 . .
H H7B -0.153320 -0.358866 -0.214036 0.045 Uiso calc 1 . .
C C8 -0.2580(5) -0.3700(3) -0.1066(3) 0.0363(12) Uani d 1 . .
H H8A -0.316658 -0.327704 -0.073869 0.044 Uiso calc 1 . .
H H8B -0.169508 -0.371782 -0.061703 0.044 Uiso calc 1 . .
C C9 -0.3463(5) -0.4842(3) -0.1431(3) 0.0477(14) Uani d 1 . .
H H9A -0.289182 -0.524186 -0.179202 0.057 Uiso calc 1 . .
H H9B -0.436249 -0.480898 -0.185840 0.057 Uiso calc 1 . .
C C10 -0.2275(11) -0.5710(6) 0.0258(5) 0.168(4) Uani d 1 . .
H H10A -0.191865 -0.505635 0.071407 0.252 Uiso calc 1 . .
H H10B -0.153386 -0.583786 -0.009580 0.252 Uiso calc 1 . .
H H10C -0.248872 -0.629417 0.057238 0.252 Uiso calc 1 . .
C C11 -0.5003(7) -0.6957(4) -0.1124(5) 0.102(3) Uani d 1 . .
H H11A -0.442542 -0.730299 -0.150911 0.153 Uiso calc 1 . .
H H11B -0.592187 -0.690955 -0.150829 0.153 Uiso calc 1 . .
H H11C -0.519460 -0.736539 -0.065495 0.153 Uiso calc 1 . .
Ni Ni2 0.000000 -0.500000 -0.500000 0.0281(2) Uani d 1 . .
Si Si2 0.35316(15) 0.04647(10) -0.52679(11) 0.0404(4) Uani d 1 . .
O O4 0.0305(3) -0.3297(2) -0.47284(19) 0.0333(8) Uani d 1 . .
O O5 -0.0840(3) -0.2890(2) -0.3576(2) 0.0376(9) Uani d 1 . .
H H5C -0.095950 -0.235276 -0.324118 0.056 Uiso d 0.5 . .
N N3 -0.1442(6) -0.5206(3) -0.4129(4) 0.0621(15) Uani d 1 . .
H H3 -0.143842 -0.449452 -0.377416 0.075 Uiso calc 1 . .
N N4 0.1844(5) -0.4870(3) -0.3968(4) 0.0675(16) Uani d 1 . .
H H4 0.207815 -0.412879 -0.361974 0.081 Uiso calc 1 . .
C C12 -0.2937(7) -0.5585(5) -0.4771(6) 0.094(3) Uani d 1 . .
H H12A -0.370162 -0.545605 -0.442664 0.113 Uiso calc 1 . .
H H12B -0.309077 -0.634809 -0.501474 0.113 Uiso calc 1 . .
C C13 0.3020(7) -0.5012(5) -0.4435(7) 0.111(4) Uani d 1 . .
H H13A 0.295115 -0.576820 -0.467592 0.133 Uiso calc 1 . .
H H13B 0.395995 -0.474737 -0.399517 0.133 Uiso calc 1 . .
C C14 0.1635(10) -0.5587(5) -0.3256(6) 0.112(3) Uani d 1 . .
H H14A 0.151266 -0.632881 -0.356424 0.134 Uiso calc 1 . .
H H14B 0.251865 -0.542354 -0.276130 0.134 Uiso calc 1 . .
C C15 0.0318(15) -0.5454(6) -0.2821(5) 0.136(4) Uani d 1 . .
H H15A 0.035328 -0.582999 -0.230129 0.163 Uiso calc 1 . .
H H15B 0.040102 -0.470013 -0.256570 0.163 Uiso calc 1 . .
C C16 -0.1145(11) -0.5851(5) -0.3474(6) 0.116(4) Uani d 1 . .
H H16A -0.117774 -0.657098 -0.380421 0.139 Uiso calc 1 . .
H H16B -0.191132 -0.588632 -0.311103 0.139 Uiso calc 1 . .
C C17 0.0036(5) -0.2625(3) -0.4108(3) 0.0278(11) Uani d 1 . .
C C18 0.0724(5) -0.1463(3) -0.3978(3) 0.0287(12) Uani d 1 . .
H H18A 0.132997 -0.123812 -0.334828 0.034 Uiso calc 1 . .
H H18B -0.006193 -0.105610 -0.401545 0.034 Uiso calc 1 . .
C C19 0.1664(5) -0.1164(3) -0.4662(3) 0.0359(12) Uani d 1 . .
H H19A 0.108087 -0.140813 -0.529665 0.043 Uiso calc 1 . .
H H19B 0.249045 -0.153188 -0.460348 0.043 Uiso calc 1 . .
C C20 0.2255(5) 0.0035(3) -0.4507(3) 0.0373(13) Uani d 1 . .
H H20A 0.276718 0.028112 -0.385648 0.045 Uiso calc 1 . .
H H20B 0.142064 0.039091 -0.460546 0.045 Uiso calc 1 . .
C C21 0.2725(6) -0.0094(4) -0.6529(4) 0.0706(18) Uani d 1 . .
H H21A 0.180766 0.013540 -0.670484 0.106 Uiso calc 1 . .
H H21B 0.255162 -0.086153 -0.663382 0.106 Uiso calc 1 . .
H H21C 0.339876 0.015653 -0.690111 0.106 Uiso calc 1 . .
C C22 0.3997(6) 0.1939(4) -0.5079(5) 0.084(2) Uani d 1 . .
H H22A 0.445438 0.222461 -0.443122 0.126 Uiso calc 1 . .
H H22B 0.311213 0.221370 -0.523912 0.126 Uiso calc 1 . .
H H22C 0.466709 0.214650 -0.546789 0.126 Uiso calc 1 . .
O O6X 0.493(3) -0.013(5) -0.497(6) 0.037(3) Uiso d 0.25 A 1
O O6 0.510(3) 0.021(4) -0.4772(12) 0.037(3) Uiso d 0.25 A 2
Cl Cl1 0.38292(17) -0.21590(12) -0.21055(12) 0.0683(5) Uani d 1 . .
O O7 0.3941(6) -0.2883(5) -0.2826(4) 0.194(3) Uani d 1 . .
O O8 0.2362(5) -0.2323(4) -0.1955(4) 0.1227(19) Uani d 1 . .
O O9 0.4112(6) -0.1102(4) -0.2279(4) 0.147(2) Uani d 1 . .
O O10 0.4768(6) -0.2161(4) -0.1271(4) 0.137(2) Uani d 1 . .

loop_
_atom_site_aniso_label
_atom_site_aniso_U_11
_atom_site_aniso_U_22
_atom_site_aniso_U_33
_atom_site_aniso_U_12
_atom_site_aniso_U_13
_atom_site_aniso_U_23
Ni1 0.0254(4) 0.0202(4) 0.0226(5) -0.0021(4) 0.0072(4) -0.0040(3)
Si1 0.1134(15) 0.0274(8) 0.0967(15) 0.0056(9) 0.0774(14) 0.0135(8)
O1 0.0404(19) 0.0256(16) 0.0206(19) -0.0064(14) 0.0113(15) -0.0065(14)
O2 0.051(2) 0.0206(16) 0.030(2) -0.0038(14) 0.0228(17) -0.0013(14)
O3 0.085(7) 0.051(4) 0.069(8) 0.020(5) 0.056(5) 0.020(5)
N1 0.033(2) 0.038(2) 0.041(3) -0.005(2) 0.016(2) -0.017(2)
N2 0.052(3) 0.026(2) 0.031(3) 0.006(2) -0.001(2) -0.0044(18)
C1 0.028(3) 0.065(4) 0.081(5) 0.019(3) -0.006(3) -0.032(4)
C2 0.072(4) 0.048(3) 0.058(4) 0.024(3) -0.022(4) -0.009(3)
C3 0.119(5) 0.027(3) 0.032(3) -0.010(3) 0.006(4) 0.003(2)
C4 0.106(5) 0.045(3) 0.036(4) -0.041(3) 0.039(4) -0.009(3)
C5 0.059(4) 0.060(4) 0.051(4) -0.023(3) 0.036(3) -0.018(3)
C6 0.026(3) 0.025(2) 0.023(3) 0.000(2) 0.008(2) -0.002(2)
C7 0.053(3) 0.027(3) 0.027(3) -0.010(2) 0.018(3) -0.004(2)
C8 0.048(3) 0.025(2) 0.033(3) -0.001(2) 0.016(3) -0.002(2)
C9 0.056(3) 0.028(3) 0.053(4) -0.010(2) 0.022(3) -0.004(2)
C10 0.274(12) 0.096(6) 0.091(7) -0.042(7) -0.030(7) 0.047(5)
C11 0.075(5) 0.042(4) 0.192(8) -0.006(3) 0.039(5) 0.034(4)
Ni2 0.0285(5) 0.0228(4) 0.0292(5) -0.0009(4) 0.0125(4) -0.0067(4)
Si2 0.0330(8) 0.0396(8) 0.0503(10) 0.0047(7) 0.0090(7) 0.0156(7)
O4 0.0421(19) 0.0242(16) 0.0334(19) 0.0031(14) 0.0212(16) -0.0061(14)
O5 0.053(2) 0.0263(17) 0.033(2) -0.0013(15) 0.0258(18) -0.0061(14)
N3 0.099(4) 0.026(2) 0.073(4) 0.007(3) 0.064(3) -0.002(3)
N4 0.056(3) 0.043(3) 0.080(4) 0.016(3) -0.019(3) -0.027(3)
C12 0.049(4) 0.056(4) 0.167(7) -0.010(3) 0.066(5) -0.033(4)
C13 0.039(4) 0.062(5) 0.188(10) 0.014(4) -0.027(5) -0.048(5)
C14 0.164(8) 0.055(4) 0.088(6) 0.040(5) -0.055(6) 0.004(4)
C15 0.313(15) 0.067(5) 0.049(5) 0.084(8) 0.047(8) 0.019(4)
C16 0.238(11) 0.045(4) 0.088(7) 0.012(6) 0.122(7) 0.001(4)
C17 0.028(3) 0.028(2) 0.024(3) 0.005(2) 0.003(2) 0.000(2)
C18 0.033(3) 0.018(2) 0.036(3) 0.003(2) 0.014(2) 0.001(2)
C19 0.038(3) 0.031(3) 0.041(3) 0.004(2) 0.017(3) 0.003(2)
C20 0.034(3) 0.035(3) 0.041(3) 0.003(2) 0.011(3) 0.002(2)
C21 0.079(4) 0.088(4) 0.045(4) 0.017(4) 0.011(3) 0.017(3)
C22 0.082(5) 0.048(3) 0.116(6) -0.012(3) 0.023(4) 0.021(4)
Cl1 0.0571(10) 0.0599(10) 0.0695(12) 0.0139(8) -0.0151(10) -0.0111(9)
O7 0.137(5) 0.163(5) 0.202(6) -0.019(4) 0.037(4) -0.146(5)
O8 0.077(3) 0.154(5) 0.144(5) 0.026(3) 0.017(3) 0.050(4)
O9 0.176(6) 0.079(4) 0.158(5) -0.006(4) -0.005(5) 0.016(3)
O10 0.117(4) 0.143(4) 0.115(4) 0.037(3) -0.050(4) -0.006(4)

loop_
_atom_type_symbol
_atom_type_description
_atom_type_scat_dispersion_real
_atom_type_scat_dispersion_imag
_atom_type_scat_source
C C 0.0033 0.0016 'International Tables Vol C Tables 4.2.6.8 and 6.1.1.4'
H H 0.0000 0.0000 'International Tables Vol C Tables 4.2.6.8 and 6.1.1.4'
Cl Cl 0.1484 0.1585 'International Tables Vol C Tables 4.2.6.8 and 6.1.1.4'
N N 0.0061 0.0033 'International Tables Vol C Tables 4.2.6.8 and 6.1.1.4'
Ni Ni 0.3393 1.1124 'International Tables Vol C Tables 4.2.6.8 and 6.1.1.4'
O O 0.0106 0.0060 'International Tables Vol C Tables 4.2.6.8 and 6.1.1.4'
Si Si 0.0817 0.0704 'International Tables Vol C Tables 4.2.6.8 and 6.1.1.4'

loop_
_geom_angle_atom_site_label_1
_geom_angle_atom_site_label_2
_geom_angle_atom_site_label_3
_geom_angle_site_symmetry_1
_geom_angle_site_symmetry_3
_geom_angle
_geom_angle_publ_flag
O1 Ni1 O1 . 2 180.0 ?
N1 Ni1 O1 2 . 88.17(12) ?
N1 Ni1 O1 2 2 91.83(12) ?
N1 Ni1 O1 . 2 88.17(12) ?
N1 Ni1 O1 . . 91.83(12) ?
N1 Ni1 N1 2 . 180.0 ?
N1 Ni1 N2 2 . 85.82(17) ?
N1 Ni1 N2 . 2 85.82(17) ?
N1 Ni1 N2 2 2 94.18(17) ?
N1 Ni1 N2 . . 94.18(17) ?
N2 Ni1 O1 . 2 87.38(12) ?
N2 Ni1 O1 2 . 87.38(12) ?
N2 Ni1 O1 . . 92.62(12) ?
N2 Ni1 O1 2 2 92.62(12) ?
N2 Ni1 N2 . 2 180.0 ?
O3 Si1 O3 2_445 . 42.6(4) ?
O3 Si1 C9 2_445 . 115.6(3) ?
O3 Si1 C9 . . 100.2(3) ?
O3 Si1 C10 . . 131.5(4) ?
O3 Si1 C10 2_445 . 89.4(4) ?
O3 Si1 C11 2_445 . 121.3(4) ?
O3 Si1 C11 . . 95.7(3) ?
C9 Si1 C10 . . 109.0(3) ?
C9 Si1 C11 . . 110.1(3) ?
C11 Si1 C10 . . 108.8(3) ?
C6 O1 Ni1 . . 132.9(3) ?
C6 O2 H2C . . 109.8 ?
Si1 O3 Si1 2_445 . 137.4(4) ?
O3 O3 Si1 2_445 . 63.0(6) ?
O3 O3 Si1 2_445 2_445 74.4(7) ?
Ni1 N1 H1 . . 107.4 ?
C1 N1 Ni1 . . 105.0(3) ?
C1 N1 H1 . . 107.4 ?
C5 N1 Ni1 . . 116.2(3) ?
C5 N1 H1 . . 107.4 ?
C5 N1 C1 . . 113.1(4) ?
Ni1 N2 H2 . . 106.7 ?
C2 N2 Ni1 . . 105.7(3) ?
C2 N2 H2 . . 106.7 ?
C3 N2 Ni1 . . 116.1(3) ?
C3 N2 H2 . . 106.7 ?
C3 N2 C2 . . 114.2(4) ?
N1 C1 H1A . . 109.7 ?
N1 C1 H1B . . 109.7 ?
N1 C1 C2 . 2 109.7(4) ?
H1A C1 H1B . . 108.2 ?
C2 C1 H1A 2 . 109.7 ?
C2 C1 H1B 2 . 109.7 ?
N2 C2 C1 . 2 109.8(4) ?
N2 C2 H2B . . 109.7 ?
N2 C2 H2A . . 109.7 ?
C1 C2 H2B 2 . 109.7 ?
C1 C2 H2A 2 . 109.7 ?
H2B C2 H2A . . 108.2 ?
N2 C3 H3A . . 109.1 ?
N2 C3 H3B . . 109.1 ?
N2 C3 C4 . . 112.3(4) ?
H3A C3 H3B . . 107.9 ?
C4 C3 H3A . . 109.1 ?
C4 C3 H3B . . 109.1 ?
C3 C4 H4A . . 108.1 ?
C3 C4 H4B . . 108.1 ?
H4A C4 H4B . . 107.3 ?
C5 C4 C3 . . 116.7(4) ?
C5 C4 H4A . . 108.1 ?
C5 C4 H4B . . 108.1 ?
N1 C5 C4 . . 111.4(4) ?
N1 C5 H5A . . 109.4 ?
N1 C5 H5B . . 109.4 ?
C4 C5 H5A . . 109.4 ?
C4 C5 H5B . . 109.4 ?
H5A C5 H5B . . 108.0 ?
O1 C6 O2 . . 121.4(4) ?
O1 C6 C7 . . 120.8(4) ?
O2 C6 C7 . . 117.7(4) ?
C6 C7 H7A . . 108.3 ?
C6 C7 H7B . . 108.3 ?
H7A C7 H7B . . 107.4 ?
C8 C7 C6 . . 116.0(4) ?
C8 C7 H7A . . 108.3 ?
C8 C7 H7B . . 108.3 ?
C7 C8 H8A . . 109.0 ?
C7 C8 H8B . . 109.0 ?
C7 C8 C9 . . 112.8(4) ?
H8A C8 H8B . . 107.8 ?
C9 C8 H8A . . 109.0 ?
C9 C8 H8B . . 109.0 ?
Si1 C9 H9A . . 108.1 ?
Si1 C9 H9B . . 108.1 ?
C8 C9 Si1 . . 116.8(3) ?
C8 C9 H9A . . 108.1 ?
C8 C9 H9B . . 108.1 ?
H9A C9 H9B . . 107.3 ?
Si1 C10 H10A . . 109.5 ?
Si1 C10 H10B . . 109.5 ?
Si1 C10 H10C . . 109.5 ?
H10A C10 H10B . . 109.5 ?
H10A C10 H10C . . 109.5 ?
H10B C10 H10C . . 109.5 ?
Si1 C11 H11A . . 109.5 ?
Si1 C11 H11B . . 109.5 ?
Si1 C11 H11C . . 109.5 ?
H11A C11 H11B . . 109.5 ?
H11A C11 H11C . . 109.5 ?
H11B C11 H11C . . 109.5 ?
O4 Ni2 O4 . 2_544 180.00(3) ?
N3 Ni2 O4 2_544 2_544 94.96(13) ?
N3 Ni2 O4 . . 94.96(13) ?
N3 Ni2 O4 2_544 . 85.04(13) ?
N3 Ni2 O4 . 2_544 85.04(13) ?
N3 Ni2 N3 2_544 . 180.0 ?
N3 Ni2 N4 2_544 2_544 94.3(2) ?
N3 Ni2 N4 . . 94.3(2) ?
N3 Ni2 N4 . 2_544 85.7(2) ?
N3 Ni2 N4 2_544 . 85.7(2) ?
N4 Ni2 O4 . 2_544 91.33(14) ?
N4 Ni2 O4 . . 88.67(14) ?
N4 Ni2 O4 2_544 . 91.33(14) ?
N4 Ni2 O4 2_544 2_544 88.67(14) ?
N4 Ni2 N4 . 2_544 180.0 ?
C21 Si2 C20 . . 111.6(2) ?
C22 Si2 C20 . . 110.6(2) ?
C22 Si2 C21 . . 109.6(3) ?
O6X Si2 C20 2_654 . 113.4(14) ?
O6X Si2 C20 . . 102.5(13) ?
O6X Si2 C21 . . 107(3) ?
O6X Si2 C21 2_654 . 107(3) ?
O6X Si2 C22 . . 116(2) ?
O6X Si2 C22 2_654 . 104(2) ?
O6X Si2 O6X 2_654 . 13(3) ?
O6X Si2 O6 . 2_654 13(3) ?
O6X Si2 O6 2_654 2_654 17(2) ?
O6 Si2 C20 2_654 . 111.2(17) ?
O6 Si2 C20 . . 103.5(15) ?
O6 Si2 C21 . . 120.4(6) ?
O6 Si2 C21 2_654 . 94.3(5) ?
O6 Si2 C22 . . 100.3(19) ?
O6 Si2 C22 2_654 . 118.5(19) ?
O6 Si2 O6 . 2_654 26.9(17) ?
C17 O4 Ni2 . . 133.8(3) ?
C17 O5 H5C . . 109.9 ?
Ni2 N3 H3 . . 106.9 ?
C12 N3 Ni2 . . 105.1(4) ?
C12 N3 H3 . . 106.9 ?
C16 N3 Ni2 . . 117.3(4) ?
C16 N3 H3 . . 106.9 ?
C16 N3 C12 . . 113.2(6) ?
Ni2 N4 H4 . . 106.8 ?
C13 N4 Ni2 . . 106.5(4) ?
C13 N4 H4 . . 106.8 ?
C13 N4 C14 . . 115.0(6) ?
C14 N4 Ni2 . . 114.4(4) ?
C14 N4 H4 . . 106.8 ?
N3 C12 H12A . . 109.9 ?
N3 C12 H12B . . 109.9 ?
N3 C12 C13 . 2_544 108.8(5) ?
H12A C12 H12B . . 108.3 ?
C13 C12 H12A 2_544 . 109.9 ?
C13 C12 H12B 2_544 . 109.9 ?
N4 C13 C12 . 2_544 109.6(6) ?
N4 C13 H13A . . 109.8 ?
N4 C13 H13B . . 109.8 ?
C12 C13 H13A 2_544 . 109.8 ?
C12 C13 H13B 2_544 . 109.8 ?
H13A C13 H13B . . 108.2 ?
N4 C14 H14A . . 109.0 ?
N4 C14 H14B . . 109.0 ?
H14A C14 H14B . . 107.8 ?
C15 C14 N4 . . 113.0(6) ?
C15 C14 H14A . . 109.0 ?
C15 C14 H14B . . 109.0 ?
C14 C15 H15A . . 108.5 ?
C14 C15 H15B . . 108.5 ?
H15A C15 H15B . . 107.5 ?
C16 C15 C14 . . 115.0(6) ?
C16 C15 H15A . . 108.5 ?
C16 C15 H15B . . 108.5 ?
N3 C16 C15 . . 113.1(7) ?
N3 C16 H16A . . 109.0 ?
N3 C16 H16B . . 109.0 ?
C15 C16 H16A . . 109.0 ?
C15 C16 H16B . . 109.0 ?
H16A C16 H16B . . 107.8 ?
Si2 C20 H20A . . 108.3 ?
Si2 C20 H20B . . 108.3 ?
H20A C20 H20B . . 107.4 ?
C19 C20 Si2 . . 115.9(3) ?
C19 C20 H20A . . 108.3 ?
C19 C20 H20B . . 108.3 ?
C20 C19 H19A . . 109.0 ?
C20 C19 H19B . . 109.0 ?
H19A C19 H19B . . 107.8 ?
C18 C19 C20 . . 113.1(3) ?
C18 C19 H19A . . 109.0 ?
C18 C19 H19B . . 109.0 ?
C19 C18 H18A . . 108.1 ?
C19 C18 H18B . . 108.1 ?
H18A C18 H18B . . 107.3 ?
C17 C18 C19 . . 116.7(3) ?
C17 C18 H18A . . 108.1 ?
C17 C18 H18B . . 108.1 ?
O4 C17 O5 . . 121.9(4) ?
O4 C17 C18 . . 120.1(4) ?
O5 C17 C18 . . 118.0(3) ?
Si2 C21 H21A . . 109.5 ?
Si2 C21 H21B . . 109.5 ?
Si2 C21 H21C . . 109.5 ?
H21A C21 H21B . . 109.5 ?
H21A C21 H21C . . 109.5 ?
H21B C21 H21C . . 109.5 ?
Si2 C22 H22A . . 109.5 ?
Si2 C22 H22B . . 109.5 ?
Si2 C22 H22C . . 109.5 ?
H22A C22 H22B . . 109.5 ?
H22A C22 H22C . . 109.5 ?
H22B C22 H22C . . 109.5 ?
Si2 O6X Si2 2_654 . 167(3) ?
O6X O6X Si2 2_654 2_654 96(6) ?
O6X O6X Si2 2_654 . 71(6) ?
Si2 O6 Si2 . 2_654 153.1(17) ?
O6 O6 Si2 2_654 . 78(2) ?
O7 Cl1 O8 . . 110.3(3) ?
O7 Cl1 O9 . . 112.0(4) ?
O7 Cl1 O10 . . 114.2(4) ?
O9 Cl1 O8 . . 105.3(3) ?
O10 Cl1 O8 . . 107.7(4) ?
O10 Cl1 O9 . . 106.8(3) ?

loop_
_geom_bond_atom_site_label_1
_geom_bond_atom_site_label_2
_geom_bond_site_symmetry_2
_geom_bond_distance
_geom_bond_publ_flag
Ni1 O1 . 2.125(2) ?
Ni1 O1 2 2.125(2) ?
Ni1 N1 2 2.058(3) ?
Ni1 N1 . 2.058(3) ?
Ni1 N2 2 2.060(4) ?
Ni1 N2 . 2.060(4) ?
Si1 O3 . 1.757(8) ?
Si1 O3 2_445 1.626(7) ?
Si1 C9 . 1.837(5) ?
Si1 C10 . 1.852(9) ?
Si1 C11 . 1.845(5) ?
O1 C6 . 1.232(4) ?
O2 H2C . 0.8200 ?
O2 C6 . 1.291(5) ?
O3 O3 2_445 1.234(13) ?
N1 H1 . 0.9800 ?
N1 C1 . 1.481(6) ?
N1 C5 . 1.475(6) ?
N2 H2 . 0.9800 ?
N2 C2 . 1.467(6) ?
N2 C3 . 1.461(6) ?
C1 H1A . 0.9700 ?
C1 H1B . 0.9700 ?
C1 C2 2 1.486(7) ?
C2 H2B . 0.9700 ?
C2 H2A . 0.9700 ?
C3 H3A . 0.9700 ?
C3 H3B . 0.9700 ?
C3 C4 . 1.516(7) ?
C4 H4A . 0.9700 ?
C4 H4B . 0.9700 ?
C4 C5 . 1.507(7) ?
C5 H5A . 0.9700 ?
C5 H5B . 0.9700 ?
C6 C7 . 1.496(5) ?
C7 H7A . 0.9700 ?
C7 H7B . 0.9700 ?
C7 C8 . 1.496(6) ?
C8 H8A . 0.9700 ?
C8 H8B . 0.9700 ?
C8 C9 . 1.529(5) ?
C9 H9A . 0.9700 ?
C9 H9B . 0.9700 ?
C10 H10A . 0.9600 ?
C10 H10B . 0.9600 ?
C10 H10C . 0.9600 ?
C11 H11A . 0.9600 ?
C11 H11B . 0.9600 ?
C11 H11C . 0.9600 ?
Ni2 O4 2_544 2.131(2) ?
Ni2 O4 . 2.131(2) ?
Ni2 N3 2_544 2.043(4) ?
Ni2 N3 . 2.043(4) ?
Ni2 N4 . 2.054(4) ?
Ni2 N4 2_544 2.054(4) ?
Si2 C20 . 1.864(5) ?
Si2 C21 . 1.855(5) ?
Si2 C22 . 1.845(5) ?
Si2 O6X 2_654 1.570(19) ?
Si2 O6X . 1.651(19) ?
Si2 O6 2_654 1.66(2) ?
Si2 O6 . 1.632(16) ?
O4 C17 . 1.245(4) ?
O5 H5C . 0.8199 ?
O5 C17 . 1.280(5) ?
N3 H3 . 0.9800 ?
N3 C12 . 1.502(8) ?
N3 C16 . 1.393(9) ?
N4 H4 . 0.9800 ?
N4 C13 . 1.422(8) ?
N4 C14 . 1.527(9) ?
C12 H12A . 0.9700 ?
C12 H12B . 0.9700 ?
C12 C13 2_544 1.502(10) ?
C13 H13A . 0.9700 ?
C13 H13B . 0.9700 ?
C14 H14A . 0.9700 ?
C14 H14B . 0.9700 ?
C14 C15 . 1.512(11) ?
C15 H15A . 0.9700 ?
C15 H15B . 0.9700 ?
C15 C16 . 1.488(11) ?
C16 H16A . 0.9700 ?
C16 H16B . 0.9700 ?
C20 H20A . 0.9700 ?
C20 H20B . 0.9700 ?
C20 C19 . 1.521(5) ?
C19 H19A . 0.9700 ?
C19 H19B . 0.9700 ?
C19 C18 . 1.512(6) ?
C18 H18A . 0.9700 ?
C18 H18B . 0.9700 ?
C18 C17 . 1.501(5) ?
C21 H21A . 0.9600 ?
C21 H21B . 0.9600 ?
C21 H21C . 0.9600 ?
C22 H22A . 0.9600 ?
C22 H22B . 0.9600 ?
C22 H22C . 0.9600 ?
O6X O6X 2_654 0.38(7) ?
O6 O6 2_654 0.77(5) ?
Cl1 O7 . 1.329(4) ?
Cl1 O8 . 1.421(5) ?
Cl1 O9 . 1.420(5) ?
Cl1 O10 . 1.380(5) ?

loop_
_geom_hbond_atom_site_label_D
_geom_hbond_atom_site_label_H
_geom_hbond_atom_site_label_A
_geom_hbond_site_symmetry_A
_geom_hbond_distance_DH
_geom_hbond_distance_HA
_geom_hbond_distance_DA
_geom_hbond_angle_DHA
_geom_hbond_publ_flag
N1 H1 O2 . 0.98 2.51 3.225(5) 130 yes
N1 H1 O8 . 0.98 2.45 3.315(6) 147 yes
N2 H2 O2 . 0.98 2.38 3.143(4) 134 yes
N3 H3 O5 . 0.98 2.01 2.901(5) 150 yes
N4 H4 O7 . 0.98 2.18 3.012(6) 142 yes
O2 H2C O5 . 0.82 1.84 2.456(4) 131 yes
O2 H2C O8 . 0.82 2.65 3.260(5) 133 yes
O5 H5C O2 . 0.82 1.70 2.456(4) 151 yes

loop_
_geom_torsion_atom_site_label_1
_geom_torsion_atom_site_label_2
_geom_torsion_atom_site_label_3
_geom_torsion_atom_site_label_4
_geom_torsion_site_symmetry_1
_geom_torsion_site_symmetry_2
_geom_torsion_site_symmetry_3
_geom_torsion_site_symmetry_4
_geom_torsion
_geom_torsion_publ_flag
Ni1 O1 C6 O2 . . . . -7.2(6) ?
Ni1 O1 C6 C7 . . . . 174.5(3) ?
Ni1 N1 C1 C2 . . . 2 40.9(4) ?
Ni1 N1 C5 C4 . . . . -56.2(5) ?
Ni1 N2 C2 C1 . . . 2 -39.8(4) ?
Ni1 N2 C3 C4 . . . . 55.3(5) ?
O1 C6 C7 C8 . . . . -7.7(6) ?
O2 C6 C7 C8 . . . . 174.0(4) ?
O3 Si1 O3 Si1 2_445 . . 2_445 -0.001(2) ?
O3 Si1 C9 C8 . . . . 81.0(4) ?
O3 Si1 C9 C8 2_445 . . . 39.0(5) ?
N2 C3 C4 C5 . . . . -70.0(6) ?
C1 N1 C5 C4 . . . . -177.7(4) ?
C2 N2 C3 C4 . . . . 178.7(4) ?
C3 N2 C2 C1 . . . 2 -168.7(4) ?
C3 C4 C5 N1 . . . . 70.1(5) ?
C5 N1 C1 C2 . . . 2 168.6(4) ?
C6 C7 C8 C9 . . . . 177.5(4) ?
C7 C8 C9 Si1 . . . . 176.9(4) ?
C9 Si1 O3 Si1 . . . 2_445 -116.9(7) ?
C9 Si1 O3 O3 . . . 2_445 -116.9(7) ?
C10 Si1 O3 Si1 . . . 2_445 10.0(10) ?
C10 Si1 O3 O3 . . . 2_445 10.0(10) ?
C10 Si1 C9 C8 . . . . -59.7(5) ?
C11 Si1 O3 Si1 . . . 2_445 131.5(8) ?
C11 Si1 O3 O3 . . . 2_445 131.5(8) ?
C11 Si1 C9 C8 . . . . -179.0(4) ?
Ni2 O4 C17 O5 . . . . -16.3(6) ?
Ni2 O4 C17 C18 . . . . 164.8(3) ?
Ni2 N3 C12 C13 . . . 2_544 -39.0(6) ?
Ni2 N3 C16 C15 . . . . 59.1(7) ?
Ni2 N4 C13 C12 . . . 2_544 42.1(6) ?
Ni2 N4 C14 C15 . . . . -52.9(7) ?
Si2 C20 C19 C18 . . . . 176.0(3) ?
N4 C14 C15 C16 . . . . 68.4(9) ?
C12 N3 C16 C15 . . . . -178.2(6) ?
C13 N4 C14 C15 . . . . -176.6(6) ?
C14 N4 C13 C12 . . . 2_544 169.9(5) ?
C14 C15 C16 N3 . . . . -71.7(8) ?
C16 N3 C12 C13 . . . 2_544 -168.2(5) ?
C20 Si2 O6X Si2 . . . 2_654 -15E1(3) ?
C20 Si2 O6X O6X . . . 2_654 -15E1(3) ?
C20 Si2 O6 Si2 . . . 2_654 110(7) ?
C20 Si2 O6 O6 . . . 2_654 110(7) ?
C20 C19 C18 C17 . . . . 177.2(4) ?
C19 C18 C17 O4 . . . . 3.3(6) ?
C19 C18 C17 O5 . . . . -175.7(4) ?
C21 Si2 C20 C19 . . . . 52.0(4) ?
C21 Si2 O6X Si2 . . . 2_654 10E1(3) ?
C21 Si2 O6X O6X . . . 2_654 10E1(3) ?
C21 Si2 O6 Si2 . . . 2_654 -15(9) ?
C21 Si2 O6 O6 . . . 2_654 -15(9) ?
C22 Si2 C20 C19 . . . . 174.3(4) ?
C22 Si2 O6X Si2 . . . 2_654 -3E1(3) ?
C22 Si2 O6X O6X . . . 2_654 -3E1(3) ?
C22 Si2 O6 Si2 . . . 2_654 -135(8) ?
C22 Si2 O6 O6 . . . 2_654 -135(8) ?
O6X Si2 C20 C19 2_654 . . . -70(4) ?
O6X Si2 C20 C19 . . . . -62(3) ?
O6X Si2 O6X Si2 2_654 . . 2_654 -0.01(14) ?
O6 Si2 C20 C19 2_654 . . . -51.9(12) ?
O6 Si2 C20 C19 . . . . -79.0(15) ?
O6 Si2 O6 Si2 2_654 . . 2_654 0.006(14) ?

loop_
_twin_individual_id
_twin_individual_mass_fraction_refined
1 0.7118(8)
2 0.2882(8)

_cod_database_fobs_code 2243347
